data_1540424
loop_
_publ_author_name
'Liu, Lijie'
'Song, Jinsheng'
'Lu, Heng'
'Wang, Hua'
'Bo, Zhishan'

_publ_section_title
;
 Novel dithienosilole-based conjugated copolymers and their application in
 bulk heterojunction solar cells
;
_journal_issue 2
_journal_name_full 'Polym. Chem.'
_journal_page_first 319
_journal_paper_doi 10.1039/C5PY01427A
_journal_volume 7
_journal_year 2016
_chemical_formula_sum 'C20 H26 N2 S2 Si3'
_chemical_formula_weight 442.82
_chemical_name_systematic
; 
 ? 
;
_space_group_IT_number 14
_symmetry_cell_setting monoclinic
_symmetry_space_group_name_Hall '-P 2ybc'
_symmetry_space_group_name_H-M 'P 1 21/c 1'
_atom_sites_solution_hydrogens geom
_atom_sites_solution_primary direct
_atom_sites_solution_secondary difmap
_audit_creation_method SHELXL-97
_audit_update_record
;
2015-08-19 deposited with the CCDC.
2015-10-23 downloaded from the CCDC.
;
_cell_angle_alpha 90.00
_cell_angle_beta 92.684(15)
_cell_angle_gamma 90.00
_cell_formula_units_Z 4
_cell_length_a 12.979(10)
_cell_length_b 12.411(9)
_cell_length_c 15.532(12)
_cell_measurement_reflns_used 2180
_cell_measurement_temperature 296(2)
_cell_measurement_theta_max 21.33
_cell_measurement_theta_min 2.66
_cell_volume 2499(3)
_computing_cell_refinement 'Bruker SMART'
_computing_data_collection 'Bruker SMART'
_computing_data_reduction 'Bruker SAINT'
_computing_molecular_graphics 'Bruker SHELXTL'
_computing_publication_material 'Bruker SHELXTL'
_computing_structure_refinement 'Bruker SHELXTL'
_computing_structure_solution 'Bruker SHELXTL'
_diffrn_ambient_temperature 296(2)
_diffrn_measured_fraction_theta_full 0.997
_diffrn_measured_fraction_theta_max 0.997
_diffrn_measurement_device_type 'CCD area detector'
_diffrn_measurement_method 'phi and omega scans'
_diffrn_radiation_monochromator graphite
_diffrn_radiation_source 'fine-focus sealed tube'
_diffrn_radiation_type MoK\a
_diffrn_radiation_wavelength 0.71073
_diffrn_reflns_av_R_equivalents 0.0527
_diffrn_reflns_av_sigmaI/netI 0.0643
_diffrn_reflns_limit_h_max 12
_diffrn_reflns_limit_h_min -15
_diffrn_reflns_limit_k_max 14
_diffrn_reflns_limit_k_min -14
_diffrn_reflns_limit_l_max 18
_diffrn_reflns_limit_l_min -18
_diffrn_reflns_number 12484
_diffrn_reflns_theta_full 25.00
_diffrn_reflns_theta_max 25.00
_diffrn_reflns_theta_min 2.10
_exptl_absorpt_coefficient_mu 0.365
_exptl_absorpt_correction_T_max 0.9208
_exptl_absorpt_correction_T_min 0.8984
_exptl_absorpt_correction_type multi-scan
_exptl_absorpt_process_details SADABS
_exptl_crystal_colour yellow
_exptl_crystal_density_diffrn 1.177
_exptl_crystal_density_method 'not measured'
_exptl_crystal_description block
_exptl_crystal_F_000 936
_exptl_crystal_size_max 0.30
_exptl_crystal_size_mid 0.25
_exptl_crystal_size_min 0.23
_refine_diff_density_max 0.255
_refine_diff_density_min -0.238
_refine_diff_density_rms 0.055
_refine_ls_extinction_method none
_refine_ls_goodness_of_fit_ref 1.005
_refine_ls_hydrogen_treatment constr
_refine_ls_matrix_type full
_refine_ls_number_parameters 244
_refine_ls_number_reflns 4405
_refine_ls_number_restraints 0
_refine_ls_restrained_S_all 1.005
_refine_ls_R_factor_all 0.0912
_refine_ls_R_factor_gt 0.0462
_refine_ls_shift/su_max 0.001
_refine_ls_shift/su_mean 0.000
_refine_ls_structure_factor_coef Fsqd
_refine_ls_weighting_details 'calc w=1/[\s^2^(Fo^2^)+(0.0595P)^2^+0.0795P] where P=(Fo^2^+2Fc^2^)/3'
_refine_ls_weighting_scheme calc
_refine_ls_wR_factor_gt 0.1060
_refine_ls_wR_factor_ref 0.1276
_reflns_number_gt 2666
_reflns_number_total 4405
_reflns_threshold_expression >2sigma(I)
_cod_data_source_file c5py01427a2.cif
_cod_data_source_block 1
_cod_depositor_comments
;
The following automatic conversions were performed:

'_symmetry_cell_setting' value 'Monoclinic' changed to 'monoclinic'
according to
/usr/data/users/saulius/crontab/automatic-downloads/rss-feeds/RSC/lib/dictionaries/cif_core.dic
dictionary named 'cif_core.dic' version 2.4.2 from 2011-04-26.

'_exptl_absorpt_correction_type' value 'Multi-scan' changed to
'multi-scan' according to
/usr/data/users/saulius/crontab/automatic-downloads/rss-feeds/RSC/lib/dictionaries/cif_core.dic
dictionary named 'cif_core.dic' version 2.4.2 from 2011-04-26.

Automatic conversion script
Id: cif_fix_values 3271 2015-04-21 07:52:19Z andrius 

 Adding full bibliography for 1540423--1540424.cif.
;
_cod_original_sg_symbol_H-M 'P2(1)/c  '
_cod_database_code 1540424

loop_
_symmetry_equiv_pos_as_xyz
'x, y, z'
'-x, y+1/2, -z+1/2'
'-x, -y, -z'
'x, -y-1/2, z-1/2'

loop_
_atom_site_label
_atom_site_type_symbol
_atom_site_fract_x
_atom_site_fract_y
_atom_site_fract_z
_atom_site_U_iso_or_equiv
_atom_site_adp_type
_atom_site_occupancy
_atom_site_symmetry_multiplicity
_atom_site_calc_flag
_atom_site_refinement_flags
S1 S 0.82917(6) 0.87283(6) -0.16815(5) 0.0584(2) Uani 1 1 d .
S2 S 0.60732(6) 1.11568(5) 0.13960(4) 0.0579(2) Uani 1 1 d .
Si1 Si 0.94676(6) 1.08304(7) -0.20946(5) 0.0588(2) Uani 1 1 d .
Si2 Si 0.71393(6) 0.70777(6) -0.06063(6) 0.0606(2) Uani 1 1 d .
Si3 Si 0.76694(6) 1.16597(6) -0.01797(5) 0.0526(2) Uani 1 1 d .
N1 N 0.3096(2) 0.8831(2) 0.35195(17) 0.0859(9) Uani 1 1 d .
C7 C 0.74537(19) 0.85139(19) -0.08564(15) 0.0473(7) Uani 1 1 d .
C5 C 0.78792(19) 1.03951(19) -0.08119(15) 0.0445(7) Uani 1 1 d .
C19 C 0.4398(2) 1.1052(2) 0.27962(18) 0.0626(8) Uani 1 1 d .
C4 C 0.8468(2) 1.0083(2) -0.14889(16) 0.0494(7) Uani 1 1 d .
C18 C 0.43120(19) 0.9946(2) 0.26034(16) 0.0488(7) Uani 1 1 d .
C16 C 0.8855(2) 1.2206(3) 0.03552(19) 0.0807(10) Uani 1 1 d .
H16A H 0.9243 1.2589 -0.0058 0.121 Uiso 1 1 calc R
H16B H 0.9264 1.1626 0.0595 0.121 Uiso 1 1 calc R
H16C H 0.8676 1.2689 0.0807 0.121 Uiso 1 1 calc R
C3 C 0.9123(3) 1.2280(2) -0.21852(19) 0.0863(11) Uani 1 1 d .
H3A H 0.8473 1.2353 -0.2501 0.129 Uiso 1 1 calc R
H3B H 0.9647 1.2656 -0.2482 0.129 Uiso 1 1 calc R
H3C H 0.9070 1.2580 -0.1619 0.129 Uiso 1 1 calc R
C20 C 0.3622(2) 0.9337(2) 0.31108(18) 0.0586(8) Uani 1 1 d .
C13 C 0.6012(2) 0.92355(19) 0.07804(16) 0.0522(7) Uani 1 1 d .
H13A H 0.5858 0.8511 0.0694 0.063 Uiso 1 1 calc R
C12 C 0.6813(2) 1.08783(19) 0.05428(16) 0.0506(7) Uani 1 1 d .
C6 C 0.73089(18) 0.95040(19) -0.04626(15) 0.0439(7) Uani 1 1 d .
C1 C 0.9543(2) 1.0207(2) -0.31771(17) 0.0682(9) Uani 1 1 d .
H1A H 0.9732 0.9462 -0.3114 0.102 Uiso 1 1 calc R
H1B H 1.0052 1.0576 -0.3495 0.102 Uiso 1 1 calc R
H1C H 0.8884 1.0260 -0.3481 0.102 Uiso 1 1 calc R
C15 C 0.6939(2) 1.2756(2) -0.07420(19) 0.0770(10) Uani 1 1 d .
H15A H 0.7388 1.3142 -0.1107 0.116 Uiso 1 1 calc R
H15B H 0.6673 1.3240 -0.0325 0.116 Uiso 1 1 calc R
H15C H 0.6377 1.2453 -0.1086 0.116 Uiso 1 1 calc R
N2 N 0.4462(2) 1.1938(2) 0.29687(19) 0.1034(10) Uani 1 1 d .
C17 C 0.4846(2) 0.94433(19) 0.19919(16) 0.0533(7) Uani 1 1 d .
H17A H 0.4713 0.8710 0.1935 0.064 Uiso 1 1 calc R
C2 C 1.0724(3) 1.0685(3) -0.1485(2) 0.1142(15) Uani 1 1 d .
H2A H 1.0905 0.9936 -0.1444 0.171 Uiso 1 1 calc R
H2B H 1.0672 1.0978 -0.0917 0.171 Uiso 1 1 calc R
H2C H 1.1247 1.1066 -0.1780 0.171 Uiso 1 1 calc R
C14 C 0.5585(2) 0.98587(19) 0.14165(16) 0.0500(7) Uani 1 1 d .
C11 C 0.67000(19) 0.98137(19) 0.02809(15) 0.0466(7) Uani 1 1 d .
C10 C 0.5755(2) 0.6771(2) -0.0515(2) 0.0773(10) Uani 1 1 d .
H10A H 0.5490 0.7175 -0.0047 0.116 Uiso 1 1 calc R
H10B H 0.5670 0.6015 -0.0409 0.116 Uiso 1 1 calc R
H10C H 0.5384 0.6964 -0.1042 0.116 Uiso 1 1 calc R
C8 C 0.7580(3) 0.6241(3) -0.1512(3) 0.1380(16) Uani 1 1 d .
H8A H 0.7217 0.6454 -0.2037 0.207 Uiso 1 1 calc R
H8B H 0.7443 0.5496 -0.1398 0.207 Uiso 1 1 calc R
H8C H 0.8307 0.6342 -0.1567 0.207 Uiso 1 1 calc R
C9 C 0.7833(3) 0.6726(3) 0.0420(3) 0.1376(17) Uani 1 1 d .
H9A H 0.7593 0.7175 0.0872 0.206 Uiso 1 1 calc R
H9B H 0.8559 0.6837 0.0366 0.206 Uiso 1 1 calc R
H9C H 0.7707 0.5984 0.0554 0.206 Uiso 1 1 calc R

loop_
_atom_site_aniso_label
_atom_site_aniso_U_11
_atom_site_aniso_U_22
_atom_site_aniso_U_33
_atom_site_aniso_U_23
_atom_site_aniso_U_13
_atom_site_aniso_U_12
S1 0.0593(4) 0.0558(4) 0.0620(4) -0.0032(3) 0.0242(4) -0.0070(3)
S2 0.0695(5) 0.0433(4) 0.0629(4) -0.0033(3) 0.0242(4) -0.0073(3)
Si1 0.0546(5) 0.0710(5) 0.0517(4) 0.0056(4) 0.0108(4) -0.0195(4)
Si2 0.0543(5) 0.0434(4) 0.0858(6) 0.0095(4) 0.0204(5) 0.0043(3)
Si3 0.0598(5) 0.0469(4) 0.0520(4) 0.0001(3) 0.0123(4) -0.0149(4)
N1 0.0755(17) 0.0857(18) 0.0998(19) 0.0265(15) 0.0389(16) 0.0002(14)
C7 0.0432(14) 0.0495(15) 0.0503(14) 0.0034(12) 0.0131(13) -0.0012(12)
C5 0.0421(14) 0.0488(15) 0.0427(14) 0.0048(11) 0.0028(13) -0.0068(11)
C19 0.0622(18) 0.0609(18) 0.0667(18) -0.0108(15) 0.0248(16) -0.0076(14)
C4 0.0464(15) 0.0512(15) 0.0507(15) 0.0034(12) 0.0034(14) -0.0099(12)
C18 0.0486(15) 0.0457(15) 0.0531(15) 0.0025(12) 0.0137(13) 0.0009(12)
C16 0.080(2) 0.099(2) 0.0643(19) -0.0200(17) 0.0147(18) -0.0386(18)
C3 0.125(3) 0.065(2) 0.072(2) -0.0033(16) 0.035(2) -0.0333(18)
C20 0.0546(17) 0.0574(17) 0.0652(18) 0.0064(14) 0.0192(15) 0.0063(14)
C13 0.0616(17) 0.0374(14) 0.0593(16) 0.0028(12) 0.0195(14) -0.0032(12)
C12 0.0537(16) 0.0461(15) 0.0529(15) -0.0007(12) 0.0118(14) -0.0064(12)
C6 0.0394(14) 0.0458(14) 0.0465(14) 0.0060(12) 0.0032(13) -0.0036(11)
C1 0.0692(19) 0.0690(19) 0.0687(18) 0.0011(15) 0.0275(17) -0.0038(15)
C15 0.096(2) 0.0534(18) 0.083(2) 0.0078(16) 0.017(2) -0.0018(16)
N2 0.121(2) 0.0684(18) 0.125(2) -0.0355(16) 0.051(2) -0.0247(16)
C17 0.0591(17) 0.0369(14) 0.0652(17) 0.0018(12) 0.0174(15) -0.0011(12)
C2 0.065(2) 0.185(4) 0.091(3) 0.034(3) -0.006(2) -0.042(2)
C14 0.0580(16) 0.0391(14) 0.0543(15) 0.0031(12) 0.0192(14) -0.0034(12)
C11 0.0479(15) 0.0454(15) 0.0473(14) 0.0048(12) 0.0113(13) 0.0016(12)
C10 0.0675(19) 0.0571(18) 0.109(2) -0.0057(17) 0.0192(19) -0.0124(15)
C8 0.165(4) 0.060(2) 0.199(4) -0.028(2) 0.112(3) -0.004(2)
C9 0.112(3) 0.112(3) 0.183(4) 0.081(3) -0.050(3) -0.018(3)

loop_
_atom_type_symbol
_atom_type_description
_atom_type_scat_dispersion_real
_atom_type_scat_dispersion_imag
_atom_type_scat_source
C C 0.0033 0.0016 'International Tables Vol C Tables 4.2.6.8 and 6.1.1.4'
H H 0.0000 0.0000 'International Tables Vol C Tables 4.2.6.8 and 6.1.1.4'
N N 0.0061 0.0033 'International Tables Vol C Tables 4.2.6.8 and 6.1.1.4'
Si Si 0.0817 0.0704 'International Tables Vol C Tables 4.2.6.8 and 6.1.1.4'
S S 0.1246 0.1234 'International Tables Vol C Tables 4.2.6.8 and 6.1.1.4'

loop_
_geom_angle_atom_site_label_1
_geom_angle_atom_site_label_2
_geom_angle_atom_site_label_3
_geom_angle
C4 S1 C7 95.97(12)
C12 S2 C14 92.60(12)
C2 Si1 C1 109.80(16)
C2 Si1 C3 109.60(17)
C1 Si1 C3 110.95(14)
C2 Si1 C4 107.89(14)
C1 Si1 C4 108.29(13)
C3 Si1 C4 110.24(13)
C9 Si2 C10 108.79(17)
C9 Si2 C8 111.5(2)
C10 Si2 C8 106.11(16)
C9 Si2 C7 107.56(15)
C10 Si2 C7 115.70(12)
C8 Si2 C7 107.27(14)
C16 Si3 C15 109.88(15)
C16 Si3 C5 113.88(13)
C15 Si3 C5 116.78(13)
C16 Si3 C12 115.11(14)
C15 Si3 C12 110.80(14)
C5 Si3 C12 89.16(12)
C6 C7 S1 106.92(17)
C6 C7 Si2 135.65(19)
S1 C7 Si2 116.62(13)
C4 C5 C6 112.4(2)
C4 C5 Si3 136.88(19)
C6 C5 Si3 110.66(17)
N2 C19 C18 178.6(3)
C5 C4 S1 109.38(18)
C5 C4 Si1 131.29(19)
S1 C4 Si1 118.93(14)
C17 C18 C19 124.1(2)
C17 C18 C20 119.7(2)
C19 C18 C20 116.2(2)
Si3 C16 H16A 109.5
Si3 C16 H16B 109.5
H16A C16 H16B 109.5
Si3 C16 H16C 109.5
H16A C16 H16C 109.5
H16B C16 H16C 109.5
Si1 C3 H3A 109.5
Si1 C3 H3B 109.5
H3A C3 H3B 109.5
Si1 C3 H3C 109.5
H3A C3 H3C 109.5
H3B C3 H3C 109.5
N1 C20 C18 178.0(3)
C14 C13 C11 113.1(2)
C14 C13 H13A 123.4
C11 C13 H13A 123.4
C11 C12 S2 111.40(18)
C11 C12 Si3 111.84(18)
S2 C12 Si3 136.60(15)
C7 C6 C5 115.3(2)
C7 C6 C11 131.4(2)
C5 C6 C11 113.2(2)
Si1 C1 H1A 109.5
Si1 C1 H1B 109.5
H1A C1 H1B 109.5
Si1 C1 H1C 109.5
H1A C1 H1C 109.5
H1B C1 H1C 109.5
Si3 C15 H15A 109.5
Si3 C15 H15B 109.5
H15A C15 H15B 109.5
Si3 C15 H15C 109.5
H15A C15 H15C 109.5
H15B C15 H15C 109.5
C18 C17 C14 130.5(2)
C18 C17 H17A 114.7
C14 C17 H17A 114.7
Si1 C2 H2A 109.5
Si1 C2 H2B 109.5
H2A C2 H2B 109.5
Si1 C2 H2C 109.5
H2A C2 H2C 109.5
H2B C2 H2C 109.5
C13 C14 C17 122.8(2)
C13 C14 S2 110.24(18)
C17 C14 S2 126.92(18)
C12 C11 C13 112.6(2)
C12 C11 C6 115.0(2)
C13 C11 C6 132.4(2)
Si2 C10 H10A 109.5
Si2 C10 H10B 109.5
H10A C10 H10B 109.5
Si2 C10 H10C 109.5
H10A C10 H10C 109.5
H10B C10 H10C 109.5
Si2 C8 H8A 109.5
Si2 C8 H8B 109.5
H8A C8 H8B 109.5
Si2 C8 H8C 109.5
H8A C8 H8C 109.5
H8B C8 H8C 109.5
Si2 C9 H9A 109.5
Si2 C9 H9B 109.5
H9A C9 H9B 109.5
Si2 C9 H9C 109.5
H9A C9 H9C 109.5
H9B C9 H9C 109.5

loop_
_geom_bond_atom_site_label_1
_geom_bond_atom_site_label_2
_geom_bond_distance
S1 C4 1.721(3)
S1 C7 1.740(3)
S2 C12 1.708(3)
S2 C14 1.732(3)
Si1 C2 1.856(4)
Si1 C1 1.858(3)
Si1 C3 1.858(3)
Si1 C4 1.882(3)
Si2 C9 1.845(4)
Si2 C10 1.849(3)
Si2 C8 1.860(4)
Si2 C7 1.873(3)
Si3 C16 1.844(3)
Si3 C15 1.853(3)
Si3 C5 1.878(3)
Si3 C12 1.885(3)
N1 C20 1.143(3)
C7 C6 1.389(3)
C5 C4 1.384(3)
C5 C6 1.450(3)
C19 N2 1.134(3)
C19 C18 1.408(4)
C18 C17 1.354(3)
C18 C20 1.435(4)
C16 H16A 0.9600
C16 H16B 0.9600
C16 H16C 0.9600
C3 H3A 0.9600
C3 H3B 0.9600
C3 H3C 0.9600
C13 C14 1.390(3)
C13 C11 1.407(3)
C13 H13A 0.9300
C12 C11 1.388(3)
C6 C11 1.480(3)
C1 H1A 0.9600
C1 H1B 0.9600
C1 H1C 0.9600
C15 H15A 0.9600
C15 H15B 0.9600
C15 H15C 0.9600
C17 C14 1.437(3)
C17 H17A 0.9300
C2 H2A 0.9600
C2 H2B 0.9600
C2 H2C 0.9600
C10 H10A 0.9600
C10 H10B 0.9600
C10 H10C 0.9600
C8 H8A 0.9600
C8 H8B 0.9600
C8 H8C 0.9600
C9 H9A 0.9600
C9 H9B 0.9600
C9 H9C 0.9600

loop_
_geom_torsion_atom_site_label_1
_geom_torsion_atom_site_label_2
_geom_torsion_atom_site_label_3
_geom_torsion_atom_site_label_4
_geom_torsion
C4 S1 C7 C6 1.4(2)
C4 S1 C7 Si2 -169.87(15)
C9 Si2 C7 C6 -61.7(3)
C10 Si2 C7 C6 60.1(3)
C8 Si2 C7 C6 178.3(3)
C9 Si2 C7 S1 106.4(2)
C10 Si2 C7 S1 -131.80(17)
C8 Si2 C7 S1 -13.6(2)
C16 Si3 C5 C4 -58.2(3)
C15 Si3 C5 C4 71.6(3)
C12 Si3 C5 C4 -175.5(3)
C16 Si3 C5 C6 117.80(19)
C15 Si3 C5 C6 -112.4(2)
C12 Si3 C5 C6 0.57(19)
C6 C5 C4 S1 0.8(3)
Si3 C5 C4 S1 176.78(19)
C6 C5 C4 Si1 -171.7(2)
Si3 C5 C4 Si1 4.3(4)
C7 S1 C4 C5 -1.3(2)
C7 S1 C4 Si1 172.26(15)
C2 Si1 C4 C5 85.2(3)
C1 Si1 C4 C5 -156.0(2)
C3 Si1 C4 C5 -34.4(3)
C2 Si1 C4 S1 -86.7(2)
C1 Si1 C4 S1 32.1(2)
C3 Si1 C4 S1 153.66(16)
N2 C19 C18 C17 -151(13)
N2 C19 C18 C20 28(14)
C17 C18 C20 N1 49(9)
C19 C18 C20 N1 -130(9)
C14 S2 C12 C11 -0.6(2)
C14 S2 C12 Si3 174.3(2)
C16 Si3 C12 C11 -118.3(2)
C15 Si3 C12 C11 116.3(2)
C5 Si3 C12 C11 -2.2(2)
C16 Si3 C12 S2 66.8(3)
C15 Si3 C12 S2 -58.6(3)
C5 Si3 C12 S2 -177.1(2)
S1 C7 C6 C5 -1.2(3)
Si2 C7 C6 C5 167.6(2)
S1 C7 C6 C11 -178.6(2)
Si2 C7 C6 C11 -9.7(5)
C4 C5 C6 C7 0.3(3)
Si3 C5 C6 C7 -176.76(18)
C4 C5 C6 C11 178.1(2)
Si3 C5 C6 C11 1.1(3)
C19 C18 C17 C14 -0.1(5)
C20 C18 C17 C14 -178.9(3)
C11 C13 C14 C17 178.7(2)
C11 C13 C14 S2 -1.3(3)
C18 C17 C14 C13 -175.4(3)
C18 C17 C14 S2 4.6(4)
C12 S2 C14 C13 1.1(2)
C12 S2 C14 C17 -178.9(2)
S2 C12 C11 C13 -0.1(3)
Si3 C12 C11 C13 -176.29(18)
S2 C12 C11 C6 179.51(18)
Si3 C12 C11 C6 3.3(3)
C14 C13 C11 C12 0.9(3)
C14 C13 C11 C6 -178.6(3)
C7 C6 C11 C12 174.5(3)
C5 C6 C11 C12 -2.9(3)
C7 C6 C11 C13 -6.0(5)
C5 C6 C11 C13 176.6(3)
